data_4510995
loop_
_publ_author_name
'Varughese, Sunil'
'Desiraju, Gautam R.'

_publ_section_title
;
 Using Water as a Design Element in Crystal Engineering. Host&#x2212;Guest
 Compounds of Hydrated 3,5-Dihydroxybenzoic Acid
;
_journal_issue 9
_journal_name_full 'Crystal Growth &amp; Design'
_journal_page_first 4184
_journal_paper_doi 10.1021/cg100872w
_journal_volume 10
_journal_year 2010
_chemical_formula_moiety '6(C7 H6 O4), 4(C2 H6 O S), 3(H2 O)'
_chemical_formula_sum 'C50 H66 O31 S4'
_chemical_formula_weight 1291.27
_chemical_name_common '3,5-Dihydroxybenzoic acid dimethylsulfoxide solvate'
_chemical_name_systematic
; 
 ? 
;
_space_group_IT_number 2
_symmetry_cell_setting triclinic
_symmetry_space_group_name_Hall '-P 1'
_symmetry_space_group_name_H-M 'P -1'
_atom_sites_solution_hydrogens geom
_atom_sites_solution_primary direct
_atom_sites_solution_secondary difmap
_audit_creation_method SHELXL-97
_cell_angle_alpha 73.79(3)
_cell_angle_beta 78.43(3)
_cell_angle_gamma 73.19(3)
_cell_formula_units_Z 2
_cell_length_a 12.266(3)
_cell_length_b 13.541(3)
_cell_length_c 19.657(4)
_cell_measurement_reflns_used 4324
_cell_measurement_temperature 123(2)
_cell_measurement_theta_max 46.26
_cell_measurement_theta_min 4.18
_cell_volume 2975.5(13)
_computing_cell_refinement
;
CrystalClear-SM Expert 2.0 rc14 (Rigaku, 2009)
;
_computing_data_collection
;
CrystalClear-SM Expert 2.0 rc14 (Rigaku, 2009)
;
_computing_data_reduction
;
CrystalClear-SM Expert 2.0 rc14 (Rigaku, 2009)
;
_computing_molecular_graphics 'Material Studio 4.4'
_computing_structure_refinement 'SHELXTL (Sheldrick, 1997)'
_computing_structure_solution 'SHELXTL (Sheldrick, 1990)'
_diffrn_ambient_temperature 123(2)
_diffrn_measured_fraction_theta_full 0.997
_diffrn_measured_fraction_theta_max 0.997
_diffrn_measurement_device_type
;
Rigaku Mercury375R (2x2 bin mode)
;
_diffrn_measurement_method 'profile data from \w-scans'
_diffrn_radiation_monochromator graphite
_diffrn_radiation_source 'fine-focus sealed tube'
_diffrn_radiation_type MoK\a
_diffrn_radiation_wavelength 0.71073
_diffrn_reflns_av_R_equivalents 0.0539
_diffrn_reflns_av_sigmaI/netI 0.0584
_diffrn_reflns_limit_h_max 14
_diffrn_reflns_limit_h_min -14
_diffrn_reflns_limit_k_max 16
_diffrn_reflns_limit_k_min -16
_diffrn_reflns_limit_l_max 23
_diffrn_reflns_limit_l_min -23
_diffrn_reflns_number 25856
_diffrn_reflns_theta_full 25.05
_diffrn_reflns_theta_max 25.05
_diffrn_reflns_theta_min 1.09
_exptl_absorpt_coefficient_mu 0.252
_exptl_absorpt_correction_T_max 0.9704
_exptl_absorpt_correction_T_min 0.9443
_exptl_absorpt_correction_type multi-scan
_exptl_absorpt_process_details 'Jacobson, R. (1998) Private commounication'
_exptl_crystal_colour Colourless
_exptl_crystal_density_diffrn 1.441
_exptl_crystal_density_method 'not measured'
_exptl_crystal_description Blocks
_exptl_crystal_F_000 1356
_exptl_crystal_size_max 0.23
_exptl_crystal_size_mid 0.18
_exptl_crystal_size_min 0.12
_refine_diff_density_max 0.589
_refine_diff_density_min -0.982
_refine_diff_density_rms 0.108
_refine_ls_extinction_method none
_refine_ls_goodness_of_fit_ref 1.068
_refine_ls_hydrogen_treatment mixed
_refine_ls_matrix_type full
_refine_ls_number_parameters 790
_refine_ls_number_reflns 10499
_refine_ls_number_restraints 0
_refine_ls_restrained_S_all 1.068
_refine_ls_R_factor_all 0.0652
_refine_ls_R_factor_gt 0.0570
_refine_ls_shift/su_max 0.001
_refine_ls_shift/su_mean 0.000
_refine_ls_structure_factor_coef Fsqd
_refine_ls_weighting_details 'calc w=1/[\s^2^(Fo^2^)+(0.1043P)^2^+2.0262P] where P=(Fo^2^+2Fc^2^)/3'
_refine_ls_weighting_scheme calc
_refine_ls_wR_factor_gt 0.1679
_refine_ls_wR_factor_ref 0.1818
_reflns_number_gt 9163
_reflns_number_total 10499
_reflns_threshold_expression >2sigma(I)
_cod_data_source_file 10_DMSO.CIF
_cod_data_source_block 10
_cod_depositor_comments
;
The following automatic conversions were performed:

'_symmetry_cell_setting' value 'Triclinic' changed to 'triclinic'
according to
/usr/data/users/saulius/automatic-downloads/retrospective/ACS/lib/dictionaries/cif_core.dic
dictionary named 'cif_core.dic' version 2.4.2 from
2011-04-26.

'_exptl_absorpt_correction_type' value 'Multi-scan'
changed to 'multi-scan' according to
/usr/data/users/saulius/automatic-downloads/retrospective/ACS/lib/dictionaries/cif_core.dic
dictionary named 'cif_core.dic' version 2.4.2 from 2011-04-26.

Automatic conversion script
Id: cif_fix_values 2281 2013-09-26 08:29:07Z andrius 
;
_cod_original_cell_volume 2975.5(12)
_cod_database_code 4510995

loop_
_symmetry_equiv_pos_as_xyz
'x, y, z'
'-x, -y, -z'

loop_
_atom_site_label
_atom_site_type_symbol
_atom_site_fract_x
_atom_site_fract_y
_atom_site_fract_z
_atom_site_U_iso_or_equiv
_atom_site_adp_type
_atom_site_occupancy
_atom_site_symmetry_multiplicity
_atom_site_calc_flag
_atom_site_refinement_flags
O63 O 0.83516(15) 0.71951(16) 0.78579(9) 0.0264(4) Uani 1 1 d .
H63 H 0.8756 0.7400 0.7474 0.040 Uiso 1 1 calc R
O65 O 0.45049(16) 0.69203(16) 0.87507(9) 0.0285(4) Uani 1 1 d .
H65 H 0.4724 0.6892 0.9135 0.043 Uiso 1 1 calc R
O67 O 0.62769(16) 0.83643(15) 0.56851(9) 0.0248(4) Uani 1 1 d .
H67 H 0.6002 0.8546 0.5297 0.037 Uiso 1 1 calc R
O68 O 0.45697(15) 0.79843(16) 0.61071(9) 0.0279(4) Uani 1 1 d .
C61 C 0.5880(2) 0.76549(18) 0.69303(12) 0.0170(5) Uani 1 1 d .
C62 C 0.6995(2) 0.75894(18) 0.70277(12) 0.0172(5) Uani 1 1 d .
H62 H 0.7551 0.7756 0.6630 0.021 Uiso 1 1 calc R
C63 C 0.7275(2) 0.72748(19) 0.77213(13) 0.0182(5) Uani 1 1 d .
C64 C 0.6459(2) 0.70368(19) 0.83071(13) 0.0197(5) Uani 1 1 d .
H64 H 0.6659 0.6819 0.8778 0.024 Uiso 1 1 calc R
C65 C 0.5350(2) 0.7123(2) 0.81917(13) 0.0196(5) Uani 1 1 d .
C66 C 0.5048(2) 0.7425(2) 0.75077(13) 0.0196(5) Uani 1 1 d .
H66 H 0.4290 0.7475 0.7433 0.024 Uiso 1 1 calc R
C67 C 0.5550(2) 0.80210(19) 0.61943(13) 0.0186(5) Uani 1 1 d .
O53 O 0.57511(16) 0.57959(18) 0.51952(10) 0.0348(5) Uani 1 1 d .
H53 H 0.5673 0.6126 0.4770 0.052 Uiso 1 1 calc R
O55 O 0.93765(17) 0.66510(18) 0.44632(10) 0.0368(5) Uani 1 1 d .
H55 H 0.9936 0.6689 0.4632 0.055 Uiso 1 1 calc R
O57 O 0.74310(16) 0.47977(14) 0.74572(9) 0.0255(4) Uani 1 1 d .
H57 H 0.7644 0.4593 0.7865 0.038 Uiso 1 1 calc R
O58 O 0.91947(16) 0.50695(16) 0.71497(10) 0.0307(4) Uani 1 1 d .
C51 C 0.8021(2) 0.54801(18) 0.62312(12) 0.0186(5) Uani 1 1 d .
C52 C 0.6979(2) 0.54598(19) 0.60584(13) 0.0201(5) Uani 1 1 d .
H52 H 0.6422 0.5194 0.6418 0.024 Uiso 1 1 calc R
C53 C 0.6772(2) 0.5834(2) 0.53522(13) 0.0220(5) Uani 1 1 d .
C54 C 0.7587(2) 0.6230(2) 0.48249(13) 0.0228(5) Uani 1 1 d .
H54 H 0.7437 0.6488 0.4343 0.027 Uiso 1 1 calc R
C55 C 0.8621(2) 0.6247(2) 0.50056(13) 0.0234(5) Uani 1 1 d .
C56 C 0.8852(2) 0.5867(2) 0.57121(13) 0.0221(5) Uani 1 1 d .
H56 H 0.9560 0.5871 0.5837 0.027 Uiso 1 1 calc R
C57 C 0.8257(2) 0.50933(19) 0.69860(13) 0.0199(5) Uani 1 1 d .
O33 O 0.47335(15) 0.31748(15) 0.61737(9) 0.0240(4) Uani 1 1 d .
H33 H 0.4309 0.3101 0.6568 0.036 Uiso 1 1 calc R
O35 O 0.86521(15) 0.30945(16) 0.52086(9) 0.0297(4) Uani 1 1 d .
H35 H 0.8383 0.3184 0.4829 0.045 Uiso 1 1 calc R
O37 O 0.68890(16) 0.20983(16) 0.83107(9) 0.0300(4) Uani 1 1 d .
H37 H 0.7180 0.1923 0.8692 0.045 Uiso 1 1 calc R
O38 O 0.86898(16) 0.21674(16) 0.78354(9) 0.0285(4) Uani 1 1 d .
C31 C 0.7299(2) 0.25898(18) 0.70493(12) 0.0170(5) Uani 1 1 d .
C32 C 0.6148(2) 0.27489(18) 0.69755(12) 0.0178(5) Uani 1 1 d .
H32 H 0.5585 0.2670 0.7383 0.021 Uiso 1 1 calc R
C33 C 0.5846(2) 0.30256(18) 0.62888(13) 0.0177(5) Uani 1 1 d .
C34 C 0.6665(2) 0.31423(19) 0.56867(13) 0.0193(5) Uani 1 1 d .
H34 H 0.6450 0.3326 0.5221 0.023 Uiso 1 1 calc R
C35 C 0.7804(2) 0.2985(2) 0.57802(13) 0.0203(5) Uani 1 1 d .
C36 C 0.8132(2) 0.27059(19) 0.64571(13) 0.0188(5) Uani 1 1 d .
H36 H 0.8912 0.2596 0.6516 0.023 Uiso 1 1 calc R
C37 C 0.7667(2) 0.22672(19) 0.77744(13) 0.0192(5) Uani 1 1 d .
O23 O -0.14763(15) 0.93482(17) 0.87719(9) 0.0297(4) Uani 1 1 d .
H23 H -0.1544 0.9546 0.8334 0.045 Uiso 1 1 calc R
O25 O 0.23288(17) 0.96564(18) 0.78007(9) 0.0356(5) Uani 1 1 d .
H25 H 0.2938 0.9664 0.7930 0.053 Uiso 1 1 calc R
O27 O 0.06231(15) 0.82647(14) 1.09100(9) 0.0221(4) Uani 1 1 d .
H27 H 0.0911 0.8092 1.1292 0.033 Uiso 1 1 calc R
O28 O 0.23604(16) 0.85548(16) 1.04495(9) 0.0290(4) Uani 1 1 d .
C21 C 0.1017(2) 0.88862(18) 0.96519(12) 0.0161(5) Uani 1 1 d .
C22 C -0.0099(2) 0.89624(18) 0.95533(12) 0.0172(5) Uani 1 1 d .
H22 H -0.0656 0.8800 0.9950 0.021 Uiso 1 1 calc R
C23 C -0.0378(2) 0.92804(19) 0.88628(13) 0.0183(5) Uani 1 1 d .
C24 C 0.0438(2) 0.9514(2) 0.82774(13) 0.0206(5) Uani 1 1 d .
H24 H 0.0236 0.9731 0.7806 0.025 Uiso 1 1 calc R
C25 C 0.1554(2) 0.9424(2) 0.83908(13) 0.0219(5) Uani 1 1 d .
C26 C 0.1851(2) 0.91110(19) 0.90759(13) 0.0196(5) Uani 1 1 d .
H26 H 0.2610 0.9050 0.9153 0.024 Uiso 1 1 calc R
C27 C 0.1365(2) 0.85487(18) 1.03809(12) 0.0172(5) Uani 1 1 d .
O13 O 0.81675(14) 0.99848(14) 0.73715(9) 0.0229(4) Uani 1 1 d .
H13 H 0.8645 0.9984 0.7000 0.034 Uiso 1 1 calc R
O15 O 0.43212(15) 0.96916(15) 0.82067(9) 0.0251(4) Uani 1 1 d .
H15 H 0.4594 0.9468 0.8596 0.038 Uiso 1 1 calc R
O17 O 0.61293(16) 1.11900(15) 0.51553(9) 0.0263(4) Uani 1 1 d .
H17 H 0.5841 1.1398 0.4771 0.039 Uiso 1 1 calc R
O18 O 0.43753(16) 1.09263(16) 0.55875(9) 0.0292(4) Uani 1 1 d .
C11 C 0.5727(2) 1.04937(18) 0.64005(12) 0.0166(5) Uani 1 1 d .
C12 C 0.6840(2) 1.04020(18) 0.65139(12) 0.0156(5) Uani 1 1 d .
H12 H 0.7408 1.0561 0.6123 0.019 Uiso 1 1 calc R
C13 C 0.7101(2) 1.00724(18) 0.72108(12) 0.0154(5) Uani 1 1 d .
C14 C 0.6270(2) 0.98379(18) 0.77910(12) 0.0178(5) Uani 1 1 d .
H14 H 0.6453 0.9628 0.8266 0.021 Uiso 1 1 calc R
C15 C 0.5170(2) 0.99167(19) 0.76603(12) 0.0176(5) Uani 1 1 d .
C16 C 0.4890(2) 1.02436(19) 0.69693(13) 0.0186(5) Uani 1 1 d .
H16 H 0.4137 1.0297 0.6884 0.022 Uiso 1 1 calc R
C17 C 0.5385(2) 1.08930(19) 0.56712(12) 0.0184(5) Uani 1 1 d .
O43 O 1.13970(15) 0.34079(16) 1.07183(9) 0.0287(4) Uani 1 1 d .
H43 H 1.1414 0.3223 1.1162 0.043 Uiso 1 1 calc R
O45 O 0.75116(15) 0.32550(16) 1.15275(9) 0.0289(4) Uani 1 1 d .
H45 H 0.6934 0.3213 1.1379 0.043 Uiso 1 1 calc R
O47 O 0.96738(16) 0.44104(16) 0.84777(9) 0.0300(4) Uani 1 1 d .
H47 H 0.9470 0.4585 0.8069 0.045 Uiso 1 1 calc R
O48 O 0.78527(16) 0.43065(16) 0.88004(9) 0.0285(4) Uani 1 1 d .
C41 C 0.9036(2) 0.39055(18) 0.97130(12) 0.0174(5) Uani 1 1 d .
C42 C 1.0126(2) 0.38082(19) 0.98687(13) 0.0200(5) Uani 1 1 d .
H42 H 1.0728 0.3947 0.9496 0.024 Uiso 1 1 calc R
C43 C 1.0320(2) 0.35044(19) 1.05802(13) 0.0189(5) Uani 1 1 d .
C44 C 0.9436(2) 0.33188(19) 1.11269(13) 0.0191(5) Uani 1 1 d .
H44 H 0.9573 0.3118 1.1611 0.023 Uiso 1 1 calc R
C45 C 0.8349(2) 0.34280(19) 1.09611(13) 0.0184(5) Uani 1 1 d .
C46 C 0.8137(2) 0.37150(19) 1.02542(13) 0.0184(5) Uani 1 1 d .
H46 H 0.7398 0.3780 1.0142 0.022 Uiso 1 1 calc R
C47 C 0.8811(2) 0.42245(19) 0.89572(13) 0.0202(5) Uani 1 1 d .
S102 S 0.26358(7) 1.21234(7) 0.75569(5) 0.0434(2) Uani 1 1 d .
O102 O 0.32273(19) 1.2979(2) 0.73516(12) 0.0440(6) Uani 1 1 d .
C101 C 0.2157(3) 1.1973(3) 0.84775(16) 0.0394(7) Uani 1 1 d .
H10F H 0.2821 1.1721 0.8742 0.059 Uiso 1 1 calc R
H10E H 0.1686 1.1456 0.8634 0.059 Uiso 1 1 calc R
H10D H 0.1697 1.2658 0.8569 0.059 Uiso 1 1 calc R
C103 C 0.1337(4) 1.2548(4) 0.7248(2) 0.0693(13) Uani 1 1 d .
H10C H 0.1453 1.2672 0.6726 0.104 Uiso 1 1 calc R
H10B H 0.0908 1.3211 0.7386 0.104 Uiso 1 1 calc R
H10A H 0.0902 1.2007 0.7454 0.104 Uiso 1 1 calc R
S82 S 0.24168(6) 0.55018(6) 0.64915(4) 0.02968(19) Uani 1 1 d .
O82 O 0.18538(17) 0.66082(16) 0.60778(10) 0.0329(5) Uani 1 1 d .
C81 C 0.1731(3) 0.5442(3) 0.73816(15) 0.0366(7) Uani 1 1 d .
H81C H 0.0936 0.5405 0.7410 0.055 Uiso 1 1 calc R
H81B H 0.1735 0.6077 0.7526 0.055 Uiso 1 1 calc R
H81A H 0.2142 0.4809 0.7701 0.055 Uiso 1 1 calc R
C83 C 0.3773(3) 0.5566(3) 0.66261(18) 0.0456(8) Uani 1 1 d .
H83C H 0.4287 0.5601 0.6174 0.068 Uiso 1 1 calc R
H83B H 0.4098 0.4932 0.6980 0.068 Uiso 1 1 calc R
H83A H 0.3685 0.6201 0.6799 0.068 Uiso 1 1 calc R
S92 S 0.43297(6) 0.41476(6) 0.95040(4) 0.03246(19) Uani 1 1 d .
O92 O 0.50666(18) 0.32155(16) 0.99682(10) 0.0325(5) Uani 1 1 d .
C91 C 0.5181(3) 0.4424(2) 0.86728(16) 0.0376(7) Uani 1 1 d .
H91C H 0.5779 0.4739 0.8721 0.056 Uiso 1 1 calc R
H91B H 0.4698 0.4923 0.8320 0.056 Uiso 1 1 calc R
H91A H 0.5540 0.3764 0.8515 0.056 Uiso 1 1 calc R
C93 C 0.3375(3) 0.3605(4) 0.92398(19) 0.0613(12) Uani 1 1 d .
H93C H 0.2816 0.3403 0.9651 0.092 Uiso 1 1 calc R
H93B H 0.3810 0.2977 0.9061 0.092 Uiso 1 1 calc R
H93A H 0.2970 0.4136 0.8861 0.092 Uiso 1 1 calc R
S72 S 0.92313(6) 0.94837(6) 0.39180(4) 0.03166(19) Uani 1 1 d .
O72 O 1.02117(16) 1.00299(15) 0.37411(10) 0.0308(4) Uani 1 1 d .
C71 C 0.7963(3) 1.0530(3) 0.37855(18) 0.0472(8) Uani 1 1 d .
H71C H 0.7948 1.0845 0.3273 0.071 Uiso 1 1 calc R
H71B H 0.7958 1.1074 0.4027 0.071 Uiso 1 1 calc R
H71A H 0.7286 1.0246 0.3984 0.071 Uiso 1 1 calc R
C73 C 0.9004(3) 0.9097(3) 0.48685(17) 0.0465(8) Uani 1 1 d .
H73C H 0.9647 0.8510 0.5039 0.070 Uiso 1 1 calc R
H73B H 0.8287 0.8868 0.5023 0.070 Uiso 1 1 calc R
H73A H 0.8954 0.9701 0.5066 0.070 Uiso 1 1 calc R
O130 O 0.9786(2) 0.7804(2) 0.67098(13) 0.0426(6) Uani 1 1 d .
H13A H 1.033(4) 0.752(4) 0.658(2) 0.066(15) Uiso 1 1 d .
H13B H 0.994(3) 0.844(3) 0.6542(19) 0.043(10) Uiso 1 1 d .
O120 O 0.48094(19) 0.8971(2) 0.95311(11) 0.0280(5) Uani 1 1 d .
H12A H 0.476(3) 0.851(3) 0.9681(17) 0.016(10) Uiso 1 1 d .
H12B H 0.545(3) 0.905(3) 0.9633(18) 0.038(9) Uiso 1 1 d .
O110 O 0.6654(2) 0.9309(2) 0.98911(12) 0.0354(5) Uani 1 1 d .
H11A H 0.722(4) 0.939(3) 0.958(2) 0.050(11) Uiso 1 1 d .
H11B H 0.639(4) 0.981(4) 1.000(2) 0.064(16) Uiso 1 1 d .

loop_
_atom_site_aniso_label
_atom_site_aniso_U_11
_atom_site_aniso_U_22
_atom_site_aniso_U_33
_atom_site_aniso_U_23
_atom_site_aniso_U_13
_atom_site_aniso_U_12
O63 0.0174(9) 0.0462(11) 0.0158(9) -0.0004(8) -0.0054(7) -0.0131(8)
O65 0.0227(10) 0.0543(12) 0.0127(8) -0.0036(8) -0.0005(7) -0.0214(9)
O67 0.0278(10) 0.0362(10) 0.0112(8) -0.0007(7) -0.0043(7) -0.0127(8)
O68 0.0205(10) 0.0453(11) 0.0187(9) -0.0016(8) -0.0082(7) -0.0114(8)
C61 0.0208(12) 0.0176(11) 0.0137(12) -0.0020(9) -0.0066(9) -0.0048(9)
C62 0.0183(12) 0.0190(11) 0.0141(11) -0.0021(9) -0.0025(9) -0.0055(9)
C63 0.0164(12) 0.0223(12) 0.0166(12) -0.0035(9) -0.0045(9) -0.0052(9)
C64 0.0209(13) 0.0262(13) 0.0127(11) -0.0004(9) -0.0045(9) -0.0090(10)
C65 0.0189(12) 0.0266(12) 0.0152(12) -0.0033(10) -0.0012(9) -0.0108(10)
C66 0.0167(12) 0.0267(13) 0.0170(12) -0.0024(10) -0.0051(9) -0.0085(10)
C67 0.0199(12) 0.0197(12) 0.0161(12) -0.0023(9) -0.0051(9) -0.0045(9)
O53 0.0260(11) 0.0596(14) 0.0202(9) 0.0059(9) -0.0108(8) -0.0225(9)
O55 0.0299(11) 0.0656(14) 0.0170(9) 0.0019(9) -0.0041(8) -0.0257(10)
O57 0.0300(10) 0.0346(10) 0.0135(8) 0.0013(7) -0.0056(7) -0.0153(8)
O58 0.0259(10) 0.0480(12) 0.0197(9) -0.0005(8) -0.0101(8) -0.0139(9)
C51 0.0229(13) 0.0185(12) 0.0142(12) -0.0011(9) -0.0065(9) -0.0046(9)
C52 0.0199(13) 0.0232(12) 0.0173(12) -0.0014(10) -0.0040(9) -0.0076(10)
C53 0.0209(13) 0.0264(13) 0.0209(12) -0.0031(10) -0.0069(10) -0.0087(10)
C54 0.0237(13) 0.0310(14) 0.0141(12) -0.0003(10) -0.0078(10) -0.0084(10)
C55 0.0235(13) 0.0304(14) 0.0161(12) -0.0010(10) -0.0018(10) -0.0113(10)
C56 0.0197(13) 0.0299(13) 0.0189(12) -0.0045(10) -0.0061(10) -0.0083(10)
C57 0.0210(13) 0.0204(12) 0.0178(12) -0.0017(9) -0.0049(10) -0.0053(9)
O33 0.0159(9) 0.0383(10) 0.0165(9) 0.0002(7) -0.0054(7) -0.0091(7)
O35 0.0200(9) 0.0552(13) 0.0135(9) -0.0032(8) -0.0012(7) -0.0142(8)
O37 0.0227(10) 0.0507(12) 0.0119(8) -0.0010(8) -0.0052(7) -0.0063(8)
O38 0.0203(10) 0.0470(12) 0.0182(9) -0.0041(8) -0.0079(7) -0.0082(8)
C31 0.0206(12) 0.0172(11) 0.0132(11) -0.0012(9) -0.0054(9) -0.0047(9)
C32 0.0185(12) 0.0185(12) 0.0154(11) -0.0022(9) -0.0020(9) -0.0048(9)
C33 0.0163(12) 0.0179(11) 0.0194(12) -0.0021(9) -0.0068(9) -0.0041(9)
C34 0.0219(13) 0.0225(12) 0.0146(11) -0.0020(9) -0.0060(9) -0.0072(10)
C35 0.0192(12) 0.0248(12) 0.0157(12) -0.0020(9) -0.0021(9) -0.0062(10)
C36 0.0152(12) 0.0244(12) 0.0172(12) -0.0030(10) -0.0045(9) -0.0057(9)
C37 0.0196(13) 0.0222(12) 0.0150(12) -0.0022(9) -0.0046(9) -0.0045(9)
O23 0.0154(9) 0.0579(13) 0.0153(9) -0.0034(8) -0.0040(7) -0.0120(8)
O25 0.0232(10) 0.0731(15) 0.0130(9) -0.0001(9) -0.0003(7) -0.0269(10)
O27 0.0229(9) 0.0330(10) 0.0110(8) -0.0011(7) -0.0022(7) -0.0116(7)
O28 0.0224(10) 0.0475(12) 0.0184(9) 0.0018(8) -0.0091(7) -0.0156(8)
C21 0.0192(12) 0.0164(11) 0.0138(11) -0.0023(9) -0.0045(9) -0.0057(9)
C22 0.0181(12) 0.0189(12) 0.0138(11) -0.0030(9) -0.0017(9) -0.0048(9)
C23 0.0149(12) 0.0231(12) 0.0177(12) -0.0041(9) -0.0053(9) -0.0045(9)
C24 0.0198(13) 0.0310(13) 0.0122(11) -0.0020(10) -0.0038(9) -0.0099(10)
C25 0.0188(13) 0.0346(14) 0.0136(12) -0.0022(10) -0.0003(9) -0.0130(10)
C26 0.0178(12) 0.0258(13) 0.0164(12) -0.0010(10) -0.0046(9) -0.0096(10)
C27 0.0172(12) 0.0185(11) 0.0160(12) -0.0030(9) -0.0046(9) -0.0041(9)
O13 0.0128(9) 0.0389(10) 0.0162(8) -0.0024(7) -0.0034(7) -0.0083(7)
O15 0.0157(9) 0.0451(11) 0.0132(8) -0.0002(8) -0.0008(7) -0.0126(8)
O17 0.0259(10) 0.0410(11) 0.0115(8) 0.0007(7) -0.0041(7) -0.0134(8)
O18 0.0231(10) 0.0473(12) 0.0176(9) 0.0004(8) -0.0080(7) -0.0138(8)
C11 0.0193(12) 0.0164(11) 0.0134(11) -0.0021(9) -0.0044(9) -0.0033(9)
C12 0.0150(12) 0.0181(11) 0.0128(11) -0.0018(9) -0.0004(9) -0.0057(9)
C13 0.0128(11) 0.0178(11) 0.0159(11) -0.0030(9) -0.0030(9) -0.0043(9)
C14 0.0181(12) 0.0217(12) 0.0131(11) -0.0019(9) -0.0040(9) -0.0050(9)
C15 0.0143(12) 0.0239(12) 0.0131(11) -0.0030(9) 0.0009(9) -0.0055(9)
C16 0.0152(12) 0.0249(12) 0.0167(12) -0.0035(10) -0.0033(9) -0.0069(9)
C17 0.0189(12) 0.0227(12) 0.0147(12) -0.0043(9) -0.0043(9) -0.0056(9)
O43 0.0179(9) 0.0500(12) 0.0189(9) -0.0003(8) -0.0067(7) -0.0144(8)
O45 0.0185(9) 0.0555(13) 0.0164(9) -0.0102(8) 0.0019(7) -0.0158(8)
O47 0.0249(10) 0.0495(12) 0.0141(9) 0.0036(8) -0.0056(7) -0.0153(9)
O48 0.0212(10) 0.0464(12) 0.0179(9) 0.0000(8) -0.0078(7) -0.0123(8)
C41 0.0207(12) 0.0169(11) 0.0155(12) -0.0012(9) -0.0073(9) -0.0054(9)
C42 0.0184(12) 0.0238(12) 0.0173(12) -0.0014(10) -0.0018(9) -0.0083(9)
C43 0.0171(12) 0.0225(12) 0.0188(12) -0.0029(10) -0.0064(9) -0.0066(9)
C44 0.0206(13) 0.0244(12) 0.0141(11) -0.0054(9) -0.0039(9) -0.0065(10)
C45 0.0171(12) 0.0245(12) 0.0154(12) -0.0071(9) -0.0005(9) -0.0067(9)
C46 0.0149(12) 0.0210(12) 0.0201(12) -0.0049(9) -0.0047(9) -0.0041(9)
C47 0.0222(13) 0.0217(12) 0.0164(12) -0.0002(10) -0.0048(10) -0.0076(10)
S102 0.0367(5) 0.0472(5) 0.0432(5) -0.0063(4) -0.0001(3) -0.0131(4)
O102 0.0311(12) 0.0640(15) 0.0424(13) -0.0194(11) 0.0101(9) -0.0235(10)
C101 0.0469(19) 0.0456(18) 0.0278(15) -0.0035(13) 0.0002(13) -0.0231(15)
C103 0.088(3) 0.088(3) 0.045(2) 0.011(2) -0.027(2) -0.055(3)
S82 0.0348(4) 0.0336(4) 0.0215(3) -0.0095(3) -0.0067(3) -0.0050(3)
O82 0.0332(11) 0.0402(11) 0.0182(9) -0.0046(8) -0.0052(8) 0.0009(9)
C81 0.0356(17) 0.0429(17) 0.0252(15) 0.0024(12) 0.0009(12) -0.0139(13)
C83 0.0267(16) 0.056(2) 0.0441(19) 0.0035(16) -0.0025(13) -0.0113(14)
S92 0.0281(4) 0.0400(4) 0.0252(4) -0.0074(3) -0.0019(3) -0.0036(3)
O92 0.0388(12) 0.0366(11) 0.0218(10) -0.0031(8) -0.0099(8) -0.0086(9)
C91 0.0339(17) 0.0397(17) 0.0324(16) 0.0042(13) -0.0048(12) -0.0107(13)
C93 0.046(2) 0.106(3) 0.0396(19) 0.007(2) -0.0161(16) -0.047(2)
S72 0.0258(4) 0.0418(4) 0.0304(4) -0.0155(3) 0.0070(3) -0.0135(3)
O72 0.0207(10) 0.0365(11) 0.0328(11) -0.0078(8) 0.0065(8) -0.0107(8)
C71 0.0271(16) 0.075(2) 0.0414(18) -0.0258(17) -0.0039(13) -0.0038(15)
C73 0.046(2) 0.057(2) 0.0330(17) -0.0032(15) 0.0080(14) -0.0227(16)
O130 0.0328(13) 0.0341(12) 0.0475(14) -0.0050(10) 0.0175(10) -0.0077(10)
O120 0.0315(12) 0.0335(13) 0.0196(10) 0.0001(9) -0.0061(8) -0.0134(10)
O110 0.0283(12) 0.0475(14) 0.0314(12) -0.0108(10) 0.0038(9) -0.0150(10)

loop_
_atom_type_symbol
_atom_type_description
_atom_type_scat_dispersion_real
_atom_type_scat_dispersion_imag
_atom_type_scat_source
C C 0.0033 0.0016 'International Tables Vol C Tables 4.2.6.8 and 6.1.1.4'
H H 0.0000 0.0000 'International Tables Vol C Tables 4.2.6.8 and 6.1.1.4'
O O 0.0106 0.0060 'International Tables Vol C Tables 4.2.6.8 and 6.1.1.4'
S S 0.1246 0.1234 'International Tables Vol C Tables 4.2.6.8 and 6.1.1.4'

loop_
_geom_angle_atom_site_label_1
_geom_angle_atom_site_label_2
_geom_angle_atom_site_label_3
_geom_angle
C62 C61 C66 121.6(2)
C62 C61 C67 119.4(2)
C66 C61 C67 118.9(2)
C63 C62 C61 118.4(2)
O63 C63 C62 121.7(2)
O63 C63 C64 117.3(2)
C62 C63 C64 121.0(2)
C65 C64 C63 119.2(2)
O65 C65 C66 117.2(2)
O65 C65 C64 121.6(2)
C66 C65 C64 121.2(2)
C65 C66 C61 118.6(2)
O68 C67 O67 123.6(2)
O68 C67 C61 118.6(2)
O67 C67 C61 117.7(2)
C56 C51 C52 121.6(2)
C56 C51 C57 118.6(2)
C52 C51 C57 119.7(2)
C53 C52 C51 118.8(2)
O53 C53 C52 117.7(2)
O53 C53 C54 121.7(2)
C52 C53 C54 120.5(2)
C53 C54 C55 120.0(2)
O55 C55 C54 116.8(2)
O55 C55 C56 122.7(2)
C54 C55 C56 120.5(2)
C51 C56 C55 118.5(2)
O58 C57 O57 122.6(2)
O58 C57 C51 120.9(2)
O57 C57 C51 116.5(2)
C36 C31 C32 121.6(2)
C36 C31 C37 118.3(2)
C32 C31 C37 120.1(2)
C33 C32 C31 118.2(2)
O33 C33 C32 121.6(2)
O33 C33 C34 117.1(2)
C32 C33 C34 121.3(2)
C35 C34 C33 118.9(2)
O35 C35 C36 117.1(2)
O35 C35 C34 121.8(2)
C36 C35 C34 121.2(2)
C35 C36 C31 118.8(2)
O38 C37 O37 123.6(2)
O38 C37 C31 119.7(2)
O37 C37 C31 116.8(2)
C22 C21 C26 121.6(2)
C22 C21 C27 120.8(2)
C26 C21 C27 117.6(2)
C23 C22 C21 118.5(2)
O23 C23 C22 118.0(2)
O23 C23 C24 120.9(2)
C22 C23 C24 121.1(2)
C23 C24 C25 119.3(2)
O25 C25 C26 122.0(2)
O25 C25 C24 117.4(2)
C26 C25 C24 120.6(2)
C25 C26 C21 118.9(2)
O28 C27 O27 123.5(2)
O28 C27 C21 118.7(2)
O27 C27 C21 117.8(2)
C16 C11 C12 121.2(2)
C16 C11 C17 117.9(2)
C12 C11 C17 120.8(2)
C13 C12 C11 118.6(2)
O13 C13 C12 122.4(2)
O13 C13 C14 116.4(2)
C12 C13 C14 121.2(2)
C15 C14 C13 118.9(2)
O15 C15 C16 117.6(2)
O15 C15 C14 121.6(2)
C16 C15 C14 120.8(2)
C15 C16 C11 119.2(2)
O18 C17 O17 123.1(2)
O18 C17 C11 118.9(2)
O17 C17 C11 118.0(2)
C42 C41 C46 121.5(2)
C42 C41 C47 119.7(2)
C46 C41 C47 118.8(2)
C43 C42 C41 118.8(2)
O43 C43 C44 121.7(2)
O43 C43 C42 117.7(2)
C44 C43 C42 120.6(2)
C43 C44 C45 119.7(2)
O45 C45 C46 122.7(2)
O45 C45 C44 116.6(2)
C46 C45 C44 120.8(2)
C45 C46 C41 118.6(2)
O48 C47 O47 122.7(2)
O48 C47 C41 121.3(2)
O47 C47 C41 116.0(2)
O102 S102 C103 110.65(18)
O102 S102 C101 106.09(15)
C103 S102 C101 98.92(19)
O82 S82 C83 106.09(15)
O82 S82 C81 104.27(13)
C83 S82 C81 97.87(16)
O92 S92 C91 106.13(14)
O92 S92 C93 104.82(17)
C91 S92 C93 98.15(17)
O72 S72 C73 105.11(15)
O72 S72 C71 105.35(15)
C73 S72 C71 98.42(17)

loop_
_geom_bond_atom_site_label_1
_geom_bond_atom_site_label_2
_geom_bond_distance
O63 C63 1.368(3)
O65 C65 1.377(3)
O67 C67 1.279(3)
O68 C67 1.264(3)
C61 C62 1.393(3)
C61 C66 1.396(3)
C61 C67 1.490(3)
C62 C63 1.392(3)
C63 C64 1.396(3)
C64 C65 1.390(3)
C65 C66 1.385(3)
O53 C53 1.366(3)
O55 C55 1.366(3)
O57 C57 1.302(3)
O58 C57 1.245(3)
C51 C56 1.395(4)
C51 C52 1.396(3)
C51 C57 1.487(3)
C52 C53 1.387(3)
C53 C54 1.395(4)
C54 C55 1.391(4)
C55 C56 1.396(3)
O33 C33 1.376(3)
O35 C35 1.376(3)
O37 C37 1.289(3)
O38 C37 1.249(3)
C31 C36 1.392(3)
C31 C32 1.396(3)
C31 C37 1.491(3)
C32 C33 1.392(3)
C33 C34 1.395(3)
C34 C35 1.392(3)
C35 C36 1.386(3)
O23 C23 1.368(3)
O25 C25 1.369(3)
O27 C27 1.287(3)
O28 C27 1.258(3)
C21 C22 1.390(3)
C21 C26 1.394(3)
C21 C27 1.487(3)
C22 C23 1.386(3)
C23 C24 1.394(3)
C24 C25 1.396(3)
C25 C26 1.384(3)
O13 C13 1.371(3)
O15 C15 1.372(3)
O17 C17 1.280(3)
O18 C17 1.268(3)
C11 C16 1.396(3)
C11 C12 1.392(3)
C11 C17 1.483(3)
C12 C13 1.389(3)
C13 C14 1.400(3)
C14 C15 1.392(3)
C15 C16 1.386(3)
O43 C43 1.364(3)
O45 C45 1.372(3)
O47 C47 1.301(3)
O48 C47 1.241(3)
C41 C42 1.393(3)
C41 C46 1.398(3)
C41 C47 1.485(3)
C42 C43 1.392(3)
C43 C44 1.390(3)
C44 C45 1.393(3)
C45 C46 1.391(3)
S102 O102 1.462(2)
S102 C103 1.703(4)
S102 C101 1.760(3)
S82 O82 1.526(2)
S82 C83 1.765(3)
S82 C81 1.774(3)
S92 O92 1.507(2)
S92 C91 1.761(3)
S92 C93 1.771(4)
S72 O72 1.522(2)
S72 C73 1.781(3)
S72 C71 1.782(3)
